data_2217202
loop_
_publ_author_name
'A. Thiruvalluvar'
'M. Subramanyam'
'R.J. Butcher'
'Prakash Karegoudar'
'B. Shivarama Holla'

_publ_section_title
;
 (2<i>E</i>)-1-(4-Methylphenyl)-3-(2,3,5-trichlorophenyl)prop-2-en-1-one
;
_journal_coeditor_code LX2037
_journal_issue 1
_journal_name_full 'Acta Crystallographica Section E'
_journal_page_first o60
_journal_page_last o60
_journal_paper_doi 10.1107/S1600536807062010
_journal_volume 64
_journal_year 2008
_chemical_formula_iupac 'C16 H11 Cl3 O'
_chemical_formula_moiety 'C16 H11 Cl3 O'
_chemical_formula_structural 'C16 H11 Cl3 O'
_chemical_formula_sum 'C16 H11 Cl3 O'
_chemical_formula_weight 325.60
_chemical_melting_point 467.0(10)
_chemical_name_common Chalcone
_chemical_name_systematic
;
(2E)-1-(4-Methylphenyl)-3-(2,3,5-trichlorophenyl)prop-2-en-1-one
;
_space_group_IT_number 61
_symmetry_cell_setting orthorhombic
_symmetry_space_group_name_Hall '-P 2ac 2ab'
_symmetry_space_group_name_H-M 'P b c a'
_atom_sites_solution_hydrogens geom
_atom_sites_solution_primary direct
_atom_sites_solution_secondary difmap
_cell_angle_alpha 90
_cell_angle_beta 90
_cell_angle_gamma 90
_cell_formula_units_Z 8
_cell_length_a 7.6432(4)
_cell_length_b 10.5118(4)
_cell_length_c 36.2356(12)
_cell_measurement_reflns_used 8272
_cell_measurement_temperature 200(2)
_cell_measurement_theta_max 32.4244
_cell_measurement_theta_min 4.6988
_cell_volume 2911.3(2)
_computing_cell_refinement 'CrysAlis CCD (Oxford Diffraction, 2007)'
_computing_data_collection 'CrysAlis CCD (Oxford Diffraction, 2007)'
_computing_data_reduction 'CrysAlis RED (Oxford Diffraction, 2007)'
_computing_molecular_graphics 'ORTEP-3 (Farrugia, 1997) and DIAMOND (Brandenburg, 1998)'
_computing_publication_material 'PLATON (Spek, 2003)'
_computing_structure_refinement 'SHELXL97 (Sheldrick, 1997)'
_computing_structure_solution 'SHELXS97 (Sheldrick, 1990)'
_diffrn_ambient_temperature 200(2)
_diffrn_detector_area_resol_mean 10.5081
_diffrn_measured_fraction_theta_full 0.993
_diffrn_measured_fraction_theta_max 0.958
_diffrn_measurement_device_type 'Oxford Diffraction Gemini'
_diffrn_measurement_method '\f and \w scans'
_diffrn_radiation_monochromator graphite
_diffrn_radiation_source 'fine-focus sealed tube'
_diffrn_radiation_type MoK\a
_diffrn_radiation_wavelength 0.71073
_diffrn_reflns_av_R_equivalents 0.0693
_diffrn_reflns_av_sigmaI/netI 0.0895
_diffrn_reflns_limit_h_max 10
_diffrn_reflns_limit_h_min -11
_diffrn_reflns_limit_k_max 15
_diffrn_reflns_limit_k_min -15
_diffrn_reflns_limit_l_max 51
_diffrn_reflns_limit_l_min -54
_diffrn_reflns_number 38087
_diffrn_reflns_theta_full 25.00
_diffrn_reflns_theta_max 32.48
_diffrn_reflns_theta_min 4.72
_diffrn_standards_decay_% 0
_diffrn_standards_interval_count 0
_diffrn_standards_interval_time 0
_diffrn_standards_number 0
_exptl_absorpt_coefficient_mu 0.620
_exptl_absorpt_correction_T_max 0.877
_exptl_absorpt_correction_T_min 0.818
_exptl_absorpt_correction_type multi-scan
_exptl_absorpt_process_details
;
(CrysAlis RED; Oxford Diffraction, 2007)
;
_exptl_crystal_colour colourless
_exptl_crystal_density_diffrn 1.486
_exptl_crystal_density_method 'Not Measured'
_exptl_crystal_description prism
_exptl_crystal_F_000 1328
_exptl_crystal_size_max 0.34
_exptl_crystal_size_mid 0.27
_exptl_crystal_size_min 0.22
_refine_diff_density_max 0.324
_refine_diff_density_min -0.387
_refine_ls_extinction_method none
_refine_ls_goodness_of_fit_ref 1.033
_refine_ls_hydrogen_treatment noref
_refine_ls_matrix_type full
_refine_ls_number_parameters 181
_refine_ls_number_reflns 5035
_refine_ls_number_restraints 0
_refine_ls_restrained_S_all 1.033
_refine_ls_R_factor_all 0.1319
_refine_ls_R_factor_gt 0.0644
_refine_ls_shift/su_max <0.001
_refine_ls_shift/su_mean <0.001
_refine_ls_structure_factor_coef Fsqd
_refine_ls_weighting_details 'calc w=1/[\s^2^(Fo^2^)+(0.0546P)^2^+3.6539P] where P=(Fo^2^+2Fc^2^)/3'
_refine_ls_weighting_scheme calc
_refine_ls_wR_factor_gt 0.1548
_refine_ls_wR_factor_ref 0.1684
_reflns_number_gt 2561
_reflns_number_total 5035
_reflns_threshold_expression I>2\s(I)
_cod_data_source_file lx2037.cif
_cod_data_source_block I
_cod_depositor_comments
;
The following automatic conversions were performed:
'_symmetry_cell_setting' value 'Orthorhombic' changed to 'orthorhombic'
according to '/home/saulius/struct/CIF-dictionaries/cif_core.dic'
dictionary named 'cif_core.dic' version 2.4.1 from 2010-06-29.

Automatic conversion script
Id: cif_fix_enum 1527 2010-12-29 10:47:43Z saulius 

The following automatic conversions were performed:

'_symmetry_cell_setting' value 'Orthorhombic' changed to
'orthorhombic' according to
/home/saulius/struct/CIF-dictionaries/cif_core.dic dictionary named
'cif_core.dic' version 2.4.1 from 2010-06-29.

Automatic conversion script
Id: cif_fix_values 1715 2011-07-08 13:25:40Z adriana 
;
_cod_database_code 2217202
_cod_database_fobs_code 2217202

loop_
_symmetry_equiv_pos_site_id
_symmetry_equiv_pos_as_xyz
1 x,y,z
2 1/2-x,-y,1/2+z
3 1/2+x,1/2-y,-z
4 -x,1/2+y,1/2-z
5 -x,-y,-z
6 1/2+x,y,1/2-z
7 1/2-x,1/2+y,z
8 x,1/2-y,1/2+z

loop_
_atom_site_aniso_label
_atom_site_aniso_U_11
_atom_site_aniso_U_22
_atom_site_aniso_U_33
_atom_site_aniso_U_12
_atom_site_aniso_U_13
_atom_site_aniso_U_23
Cl1 0.0641(6) 0.0425(4) 0.0379(4) 0.0013(4) 0.0016(4) -0.0104(3)
Cl2 0.0763(7) 0.0702(6) 0.0328(4) -0.0083(5) 0.0172(4) -0.0141(4)
Cl3 0.0708(6) 0.0372(4) 0.0422(4) -0.0073(4) 0.0041(4) 0.0009(3)
O 0.0503(14) 0.0385(12) 0.0370(10) -0.0092(10) -0.0045(10) -0.0030(9)
C1 0.0329(15) 0.0324(14) 0.0292(13) 0.0067(12) 0.0021(11) -0.0019(11)
C2 0.0360(16) 0.0353(15) 0.0361(14) -0.0053(13) 0.0051(13) 0.0031(12)
C3 0.0342(16) 0.0341(15) 0.0387(15) -0.0083(13) -0.0009(13) 0.0007(12)
C4 0.0259(13) 0.0239(13) 0.0296(12) 0.0032(11) -0.0010(11) 0.0021(10)
C5 0.0340(15) 0.0293(14) 0.0328(13) -0.0049(12) 0.0030(12) 0.0046(11)
C6 0.0349(16) 0.0326(14) 0.0347(14) -0.0054(13) -0.0023(12) -0.0026(11)
C7 0.0472(19) 0.057(2) 0.0302(14) 0.0024(17) 0.0017(14) -0.0040(14)
C8 0.0274(14) 0.0352(14) 0.0255(12) 0.0041(12) -0.0020(11) -0.0007(10)
C9 0.0338(15) 0.0332(14) 0.0309(13) 0.0025(12) -0.0027(12) -0.0054(11)
C10 0.0411(17) 0.0489(18) 0.0241(12) -0.0014(15) 0.0030(12) -0.0066(12)
C11 0.0407(17) 0.0488(18) 0.0280(14) -0.0054(15) 0.0003(12) 0.0007(12)
C12 0.0435(18) 0.0376(16) 0.0286(13) -0.0007(14) -0.0025(12) -0.0012(11)
C13 0.0360(15) 0.0373(15) 0.0250(12) 0.0038(13) -0.0008(12) -0.0007(11)
C14 0.0287(14) 0.0282(14) 0.0329(13) 0.0030(12) -0.0029(11) -0.0006(11)
C15 0.0437(17) 0.0291(14) 0.0323(14) -0.0019(13) -0.0021(13) -0.0014(11)
C16 0.0333(15) 0.0316(14) 0.0314(14) 0.0022(12) -0.0006(12) -0.0022(11)

loop_
_atom_site_type_symbol
_atom_site_label
_atom_site_fract_x
_atom_site_fract_y
_atom_site_fract_z
_atom_site_U_iso_or_equiv
_atom_site_thermal_displace_type
_atom_site_occupancy
Cl Cl1 0.04881(12) 0.50228(8) 0.19318(2) 0.0482(3) Uani 1.000
Cl Cl2 -0.10841(14) 0.32270(9) 0.25375(2) 0.0598(3) Uani 1.000
Cl Cl3 -0.06450(13) -0.07474(8) 0.16142(2) 0.0501(3) Uani 1.000
O O 0.2908(3) 0.52884(19) 0.06638(5) 0.0419(7) Uani 1.000
C C1 0.1438(4) 0.3651(3) -0.05988(7) 0.0315(8) Uani 1.000
C C2 0.2542(4) 0.4610(3) -0.04685(8) 0.0358(9) Uani 1.000
C C3 0.2707(4) 0.4818(3) -0.00924(7) 0.0357(9) Uani 1.000
C C4 0.1813(3) 0.4086(2) 0.01640(7) 0.0265(7) Uani 1.000
C C5 0.0720(4) 0.3127(3) 0.00328(7) 0.0320(8) Uani 1.000
C C6 0.0552(4) 0.2926(3) -0.03434(7) 0.0341(8) Uani 1.000
C C7 0.1220(4) 0.3410(3) -0.10050(8) 0.0448(10) Uani 1.000
C C8 0.0644(3) 0.2917(3) 0.14942(7) 0.0294(8) Uani 1.000
C C9 0.0205(4) 0.3419(3) 0.18411(7) 0.0326(8) Uani 1.000
C C10 -0.0503(4) 0.2623(3) 0.21107(7) 0.0380(9) Uani 1.000
C C11 -0.0769(4) 0.1338(3) 0.20478(8) 0.0392(9) Uani 1.000
C C12 -0.0301(4) 0.0868(3) 0.17038(7) 0.0366(9) Uani 1.000
C C13 0.0398(4) 0.1617(3) 0.14318(7) 0.0328(8) Uani 1.000
C C14 0.2066(4) 0.4357(3) 0.05641(7) 0.0299(8) Uani 1.000
C C15 0.1296(4) 0.3471(3) 0.08389(7) 0.0350(9) Uani 1.000
C C16 0.1330(4) 0.3734(3) 0.11973(7) 0.0321(8) Uani 1.000
H H2 0.31806 0.51195 -0.06379 0.0429 Uiso 1.000
H H3 0.34525 0.54801 -0.00081 0.0428 Uiso 1.000
H H5 0.00885 0.26093 0.02016 0.0385 Uiso 1.000
H H6 -0.01996 0.22678 -0.04280 0.0409 Uiso 1.000
H H7A 0.19620 0.26939 -0.10791 0.0671 Uiso 1.000
H H7B 0.15616 0.41717 -0.11433 0.0671 Uiso 1.000
H H7C -0.00066 0.32072 -0.10576 0.0671 Uiso 1.000
H H11 -0.12525 0.08011 0.22323 0.0470 Uiso 1.000
H H13 0.07160 0.12530 0.12013 0.0393 Uiso 1.000
H H15 0.07694 0.27026 0.07569 0.0420 Uiso 1.000
H H16 0.18438 0.45194 0.12686 0.0385 Uiso 1.000

loop_
_atom_type_symbol
_atom_type_description
_atom_type_scat_dispersion_real
_atom_type_scat_dispersion_imag
_atom_type_scat_source
O O 0.0106 0.0060 'International Tables Vol C Tables 4.2.6.8 and 6.1.1.4'
Cl Cl 0.1484 0.1585 'International Tables Vol C Tables 4.2.6.8 and 6.1.1.4'
H H 0.0000 0.0000 'International Tables Vol C Tables 4.2.6.8 and 6.1.1.4'
C C 0.0033 0.0016 'International Tables Vol C Tables 4.2.6.8 and 6.1.1.4'

loop_
_geom_angle_atom_site_label_1
_geom_angle_atom_site_label_2
_geom_angle_atom_site_label_3
_geom_angle
_geom_angle_publ_flag
C2 C1 C6 118.0(2) no
C2 C1 C7 121.3(3) no
C6 C1 C7 120.7(3) no
C1 C2 C3 120.1(3) no
C2 C3 C4 121.8(3) no
C3 C4 C5 117.9(2) no
C3 C4 C14 118.8(2) no
C5 C4 C14 123.3(2) no
C4 C5 C6 120.1(3) no
C1 C6 C5 122.1(3) no
C9 C8 C13 118.7(3) no
C9 C8 C16 121.3(3) no
C13 C8 C16 120.0(2) no
Cl1 C9 C8 120.4(2) no
Cl1 C9 C10 120.0(2) no
C8 C9 C10 119.6(3) no
Cl2 C10 C9 120.4(2) no
Cl2 C10 C11 117.9(2) no
C9 C10 C11 121.8(3) no
C10 C11 C12 117.2(3) no
Cl3 C12 C11 118.3(2) no
Cl3 C12 C13 118.9(2) no
C11 C12 C13 122.8(3) no
C8 C13 C12 119.9(3) no
O C14 C4 120.5(2) no
O C14 C15 120.8(2) no
C4 C14 C15 118.8(2) no
C14 C15 C16 121.2(3) no
C8 C16 C15 125.9(3) no
C1 C2 H2 120.00 no
C3 C2 H2 120.00 no
C2 C3 H3 119.00 no
C4 C3 H3 119.00 no
C4 C5 H5 120.00 no
C6 C5 H5 120.00 no
C1 C6 H6 119.00 no
C5 C6 H6 119.00 no
C1 C7 H7A 109.00 no
C1 C7 H7B 109.00 no
C1 C7 H7C 109.00 no
H7A C7 H7B 109.00 no
H7A C7 H7C 109.00 no
H7B C7 H7C 109.00 no
C10 C11 H11 121.00 no
C12 C11 H11 121.00 no
C8 C13 H13 120.00 no
C12 C13 H13 120.00 no
C14 C15 H15 119.00 no
C16 C15 H15 119.00 no
C8 C16 H16 117.00 no
C15 C16 H16 117.00 no

loop_
_geom_bond_atom_site_label_1
_geom_bond_atom_site_label_2
_geom_bond_distance
_geom_bond_publ_flag
Cl1 C9 1.731(3) no
Cl2 C10 1.730(3) no
Cl3 C12 1.749(3) no
O C14 1.226(4) no
C1 C2 1.397(4) no
C1 C6 1.377(4) no
C1 C7 1.503(4) no
C2 C3 1.386(4) no
C3 C4 1.386(4) no
C4 C5 1.393(4) no
C4 C14 1.490(4) no
C5 C6 1.385(4) no
C8 C9 1.404(4) no
C8 C13 1.398(4) no
C8 C16 1.473(4) no
C9 C10 1.396(4) no
C10 C11 1.385(4) no
C11 C12 1.388(4) no
C12 C13 1.370(4) no
C14 C15 1.485(4) no
C15 C16 1.328(4) no
C2 H2 0.9500 no
C3 H3 0.9500 no
C5 H5 0.9500 no
C6 H6 0.9500 no
C7 H7A 0.9800 no
C7 H7B 0.9800 no
C7 H7C 0.9800 no
C11 H11 0.9500 no
C13 H13 0.9500 no
C15 H15 0.9500 no
C16 H16 0.9500 no

loop_
_geom_contact_atom_site_label_1
_geom_contact_atom_site_label_2
_geom_contact_distance
_geom_contact_site_symmetry_2
_geom_contact_publ_flag
Cl1 Cl2 3.1344(12) . no
Cl2 C9 3.627(3) 6_455 no
Cl2 Cl1 3.1344(12) . no
Cl2 Cl3 3.5154(11) 4_555 no
Cl3 Cl2 3.5154(11) 4_545 no
Cl3 C7 3.592(3) 5_555 no
Cl1 H16 2.6700 . no
Cl3 H7A 2.9900 5_555 no
O C13 3.372(3) 7_555 no
O H3 2.4800 . no
O H16 2.4700 . no
O H13 2.4300 7_555 no
O H15 2.7500 7_555 no
C1 C14 3.402(4) 5_565 no
C3 C3 3.589(4) 5_665 no
C3 C5 3.402(4) 5_565 no
C4 C5 3.583(4) 5_565 no
C4 C4 3.576(3) 5_565 no
C5 C4 3.583(4) 5_565 no
C5 C3 3.402(4) 5_565 no
C6 C14 3.578(4) 5_565 no
C7 Cl3 3.592(3) 5_555 no
C7 C13 3.548(4) 3_555 no
C9 Cl2 3.627(3) 6_555 no
C13 O 3.372(3) 7_545 no
C13 C7 3.548(4) 3_455 no
C14 C6 3.578(4) 5_565 no
C14 C1 3.402(4) 5_565 no
C3 H3 2.9700 5_665 no
C4 H6 2.8600 3_555 no
C5 H15 2.6600 . no
C5 H3 2.8600 7_545 no
C6 H3 2.9400 7_545 no
C13 H7A 3.0100 3_455 no
C13 H15 2.7100 . no
C14 H6 2.7400 3_555 no
C15 H5 2.6500 . no
C15 H13 2.7100 . no
H2 H7B 2.4200 . no
H3 O 2.4800 . no
H3 C3 2.9700 5_665 no
H3 H3 2.5700 5_665 no
H3 C5 2.8600 7_555 no
H3 C6 2.9400 7_555 no
H5 C15 2.6500 . no
H5 H15 2.0800 . no
H6 H7C 2.4900 . no
H6 C4 2.8600 3_455 no
H6 C14 2.7400 3_455 no
H7A C13 3.0100 3_555 no
H7A Cl3 2.9900 5_555 no
H7B H2 2.4200 . no
H7C H6 2.4900 . no
H13 C15 2.7100 . no
H13 H15 2.2200 . no
H13 O 2.4300 7_545 no
H15 C5 2.6600 . no
H15 C13 2.7100 . no
H15 H5 2.0800 . no
H15 H13 2.2200 . no
H15 O 2.7500 7_545 no
H16 Cl1 2.6700 . no
H16 O 2.4700 . no

loop_
_geom_hbond_atom_site_label_D
_geom_hbond_atom_site_label_H
_geom_hbond_atom_site_label_A
_geom_hbond_site_symmetry_A
_geom_hbond_distance_DH
_geom_hbond_distance_HA
_geom_hbond_distance_DA
_geom_hbond_angle_DHA
_geom_hbond_publ_flag
C13 H13 O 7_545 0.95 2.43 3.372(3) 169 yes

loop_
_geom_torsion_atom_site_label_1
_geom_torsion_atom_site_label_2
_geom_torsion_atom_site_label_3
_geom_torsion_atom_site_label_4
_geom_torsion
_geom_torsion_publ_flag
C6 C1 C2 C3 -0.7(5) no
C7 C1 C2 C3 179.5(3) no
C2 C1 C6 C5 0.4(5) no
C7 C1 C6 C5 -179.8(3) no
C1 C2 C3 C4 0.7(5) no
C2 C3 C4 C5 -0.4(4) no
C2 C3 C4 C14 179.5(3) no
C3 C4 C5 C6 0.1(4) no
C14 C4 C5 C6 -179.8(3) no
C3 C4 C14 O 7.2(4) no
C3 C4 C14 C15 -172.1(3) no
C5 C4 C14 O -172.9(3) no
C5 C4 C14 C15 7.8(4) no
C4 C5 C6 C1 -0.1(5) no
C13 C8 C9 Cl1 179.9(2) no
C13 C8 C9 C10 -1.6(4) no
C16 C8 C9 Cl1 -0.9(4) no
C16 C8 C9 C10 177.6(3) no
C9 C8 C13 C12 1.6(4) no
C16 C8 C13 C12 -177.6(3) no
C9 C8 C16 C15 -158.6(3) no
C13 C8 C16 C15 20.6(4) no
Cl1 C9 C10 Cl2 -0.6(4) no
Cl1 C9 C10 C11 179.3(2) no
C8 C9 C10 Cl2 -179.0(2) no
C8 C9 C10 C11 0.8(5) no
Cl2 C10 C11 C12 179.8(2) no
C9 C10 C11 C12 0.0(5) no
C10 C11 C12 Cl3 -179.3(2) no
C10 C11 C12 C13 0.0(5) no
Cl3 C12 C13 C8 178.4(2) no
C11 C12 C13 C8 -0.9(5) no
O C14 C15 C16 7.5(5) no
C4 C14 C15 C16 -173.2(3) no
C14 C15 C16 C8 -178.6(3) no

loop_
_cod_related_entry_id
_cod_related_entry_database
_cod_related_entry_code
1 ChemSpider 30655417
